data_1544028
loop_
_publ_author_name
'Silva, Renata S.'
'Sena, Jonathan X.'
'Rodrigues-Santos, Claudio Eduardo'
'Echevarria, Aurea'
'Guedes, Guilherme P.'
'Herbst, Marcelo H.'

_publ_section_title
;
 <i>N</i>,<i>N</i>'-Diphenyl-4-methoxybenzamidinium nitrate
;
_journal_issue 9
_journal_name_full IUCrData
_journal_page_first x161392
_journal_paper_doi 10.1107/S2414314616013924
_journal_volume 1
_journal_year 2016
_chemical_formula_iupac 'C20 H19 N2 O +, N O3 -'
_chemical_formula_moiety 'C20 H19 N2 O +, N O3 -'
_chemical_formula_sum 'C20 H19 N3 O4'
_chemical_formula_weight 365.38
_chemical_melting_point 402
_chemical_name_systematic
;
<i>N</i>,<i>N</i>'-Diphenyl-4-methoxybenzamidinium nitrate
;
_space_group_crystal_system monoclinic
_space_group_IT_number 14
_space_group_name_Hall '-P 2yn'
_space_group_name_H-M_alt 'P 1 21/n 1'
_symmetry_space_group_name_Hall '-P 2yn'
_symmetry_space_group_name_H-M 'P 1 21/n 1'
_atom_sites_solution_hydrogens mixed
_audit_creation_method SHELXL-2014/7
_cell_angle_alpha 90
_cell_angle_beta 103.135(2)
_cell_angle_gamma 90
_cell_formula_units_Z 8
_cell_length_a 8.9453(6)
_cell_length_b 24.8813(17)
_cell_length_c 17.3105(11)
_cell_measurement_reflns_used 7126
_cell_measurement_temperature 293(2)
_cell_measurement_theta_max 25.79
_cell_measurement_theta_min 2.48
_cell_volume 3752.0(4)
_computing_cell_refinement
;
APEX2 (Bruker, 2012)
;
_computing_data_collection
;
APEX2 (Bruker, 2012)
;
_computing_data_reduction
;
SAINT (Bruker 2012.)
;
_computing_molecular_graphics
;
Mercury (Macrae <i>et al.</i>,  2008)
;
_computing_publication_material
;
WinGX (Farrugia, 2012) and publCIF (Westrip, 2010)
;
_computing_structure_refinement
;
SHELXL2014 (Sheldrick, 2015)
;
_computing_structure_solution
;
SHELXS97 (Sheldrick, 2008)
;
_diffrn_ambient_temperature 293(2)
_diffrn_measured_fraction_theta_full 0.989
_diffrn_measured_fraction_theta_max 0.989
_diffrn_measurement_device_type 'Bruker D8 Venture'
_diffrn_measurement_method '\f and \w scans'
_diffrn_radiation_type MoK\a
_diffrn_radiation_wavelength 0.71073
_diffrn_reflns_av_R_equivalents 0.0327
_diffrn_reflns_limit_h_max 10
_diffrn_reflns_limit_h_min -10
_diffrn_reflns_limit_k_max 23
_diffrn_reflns_limit_k_min -30
_diffrn_reflns_limit_l_max 21
_diffrn_reflns_limit_l_min -20
_diffrn_reflns_number 11714
_diffrn_reflns_theta_full 25.679
_diffrn_reflns_theta_max 25.679
_diffrn_reflns_theta_min 2.416
_exptl_absorpt_coefficient_mu 0.092
_exptl_absorpt_correction_T_max 0.7454
_exptl_absorpt_correction_T_min 0.6586
_exptl_absorpt_correction_type multi-scan
_exptl_absorpt_process_details
;
(SADABS; Bruker, 2012)
;
_exptl_crystal_colour colourless
_exptl_crystal_density_diffrn 1.294
_exptl_crystal_description block
_exptl_crystal_F_000 1536
_exptl_crystal_size_max 0.360
_exptl_crystal_size_mid 0.237
_exptl_crystal_size_min 0.210
_refine_diff_density_max 0.692
_refine_diff_density_min -0.292
_refine_ls_extinction_method none
_refine_ls_goodness_of_fit_ref 1.034
_refine_ls_hydrogen_treatment mixed
_refine_ls_matrix_type full
_refine_ls_number_parameters 503
_refine_ls_number_reflns 7036
_refine_ls_number_restraints 0
_refine_ls_restrained_S_all 1.034
_refine_ls_R_factor_all 0.1157
_refine_ls_R_factor_gt 0.0694
_refine_ls_shift/su_max 0.000
_refine_ls_shift/su_mean 0.000
_refine_ls_structure_factor_coef Fsqd
_refine_ls_weighting_details 'w=1/[\s^2^(Fo^2^)+(0.0824P)^2^+2.7248P] where P=(Fo^2^+2Fc^2^)/3'
_refine_ls_weighting_scheme calc
_refine_ls_wR_factor_gt 0.1756
_refine_ls_wR_factor_ref 0.2087
_reflns_number_gt 4403
_reflns_number_total 7113
_reflns_threshold_expression 'I > 2\s(I)'
_cod_data_source_file sj4053sup1.cif
_cod_data_source_block I
_cod_database_code 1544028
_shelx_space_group_comment
;
The symmetry employed for this shelxl refinement is uniquely defined
by the following loop, which should always be used as a source of
symmetry information in preference to the above space-group names.
They are only intended as comments.
;
_shelx_estimated_absorpt_t_min 0.968
_shelx_estimated_absorpt_t_max 0.981

loop_
_space_group_symop_operation_xyz
'x, y, z'
'-x+1/2, y+1/2, -z+1/2'
'-x, -y, -z'
'x-1/2, -y-1/2, z-1/2'

loop_
_atom_site_type_symbol
_atom_site_label
_atom_site_fract_x
_atom_site_fract_y
_atom_site_fract_z
_atom_site_U_iso_or_equiv
_atom_site_adp_type
_atom_site_calc_flag
_atom_site_occupancy
N N2A 0.7989(3) 0.37589(10) 0.79592(15) 0.0477(6) Uani d 1
N N2B 0.3596(3) 0.42303(10) 0.55453(14) 0.0472(6) Uani d 1
N N1A 0.5570(3) 0.35693(10) 0.81612(15) 0.0500(6) Uani d 1
O O1B 0.2700(3) 0.62172(10) 0.77506(14) 0.0800(8) Uani d 1
N N1B 0.1099(3) 0.41057(10) 0.57207(16) 0.0510(6) Uani d 1
O O1A 0.6056(3) 0.17070(9) 0.57383(15) 0.0818(8) Uani d 1
O O4A 0.6337(3) 0.48135(11) 0.57798(18) 0.0836(8) Uani d 1
O O3A 0.8626(3) 0.48148(11) 0.56225(18) 0.0855(8) Uani d 1
N N3B 0.1528(3) 0.31588(11) 0.79441(16) 0.0568(7) Uani d 1
C C2A 0.6604(3) 0.30014(11) 0.72843(16) 0.0426(6) Uani d 1
O O5B 0.2803(3) 0.29768(11) 0.7990(2) 0.1005(10) Uani d 1
C C1A 0.6732(3) 0.34595(11) 0.78207(16) 0.0439(6) Uani d 1
N N3A 0.7594(3) 0.45868(11) 0.58905(17) 0.0591(7) Uani d 1
C C15B 0.3576(3) 0.38825(12) 0.48831(17) 0.0478(7) Uani d 1
C C9B 0.0772(3) 0.35765(11) 0.54199(18) 0.0486(7) Uani d 1
O O4B 0.0561(3) 0.28941(14) 0.8181(2) 0.1065(10) Uani d 1
C C2B 0.2558(3) 0.48531(11) 0.63535(15) 0.0420(6) Uani d 1
C C15A 0.8143(3) 0.43056(11) 0.82121(16) 0.0469(7) Uani d 1
C C9A 0.5648(3) 0.38266(11) 0.89039(17) 0.0496(7) Uani d 1
C C1B 0.2410(3) 0.43739(11) 0.58449(16) 0.0423(6) Uani d 1
C C7A 0.5594(3) 0.25777(12) 0.73282(18) 0.0514(7) Uani d 1
H H7A 0.5026 0.2582 0.7716 0.062 Uiso calc 1
O O3B 0.1133(4) 0.35961(11) 0.76528(19) 0.1012(10) Uani d 1
C C3B 0.3441(3) 0.52909(12) 0.62266(16) 0.0477(7) Uani d 1
H H3B 0.3977 0.5275 0.5826 0.057 Uiso calc 1
O O2A 0.7876(4) 0.41745(12) 0.62410(19) 0.1081(11) Uani d 1
C C4B 0.3533(4) 0.57487(12) 0.66859(17) 0.0531(7) Uani d 1
H H4B 0.4141 0.6036 0.6598 0.064 Uiso calc 1
C C3A 0.7485(4) 0.29716(12) 0.67163(17) 0.0520(7) Uani d 1
H H3A 0.8174 0.3246 0.6684 0.062 Uiso calc 1
C C20B 0.2472(4) 0.39402(13) 0.41896(18) 0.0572(8) Uani d 1
H H20B 0.1743 0.4212 0.4135 0.069 Uiso calc 1
C C10B 0.1730(4) 0.31529(12) 0.5716(2) 0.0584(8) Uani d 1
H H10B 0.2582 0.3206 0.6131 0.070 Uiso calc 1
C C7B 0.1763(4) 0.48893(13) 0.69605(19) 0.0598(8) Uani d 1
H H7B 0.1181 0.4600 0.7064 0.072 Uiso calc 1
C C10A 0.6878(4) 0.37420(13) 0.95373(18) 0.0584(8) Uani d 1
H H10A 0.7710 0.3538 0.9469 0.070 Uiso calc 1
C C6A 0.5436(4) 0.21568(12) 0.6804(2) 0.0576(8) Uani d 1
H H6A 0.4743 0.1883 0.6829 0.069 Uiso calc 1
C C5A 0.6310(4) 0.21391(12) 0.62346(18) 0.0567(8) Uani d 1
C C4A 0.7351(4) 0.25428(12) 0.62014(19) 0.0596(8) Uani d 1
H H4A 0.7961 0.2526 0.5833 0.072 Uiso calc 1
C C5B 0.2723(4) 0.57808(12) 0.72751(17) 0.0554(8) Uani d 1
C C14A 0.4422(4) 0.41288(13) 0.9002(2) 0.0638(9) Uani d 1
H H14A 0.3591 0.4188 0.8578 0.077 Uiso calc 1
C C20A 0.7020(4) 0.46773(13) 0.7925(2) 0.0690(9) Uani d 1
H H20A 0.6114 0.4574 0.7576 0.083 Uiso calc 1
C C14B -0.0524(4) 0.34912(14) 0.4839(2) 0.0653(9) Uani d 1
H H14B -0.1193 0.3774 0.4659 0.078 Uiso calc 1
C C16A 0.9499(4) 0.44621(14) 0.87062(19) 0.0643(9) Uani d 1
H H16A 1.0275 0.4213 0.8883 0.077 Uiso calc 1
C C16B 0.4699(4) 0.34992(14) 0.4945(2) 0.0656(9) Uani d 1
H H16B 0.5469 0.3473 0.5406 0.079 Uiso calc 1
C C6B 0.1837(4) 0.53497(14) 0.7404(2) 0.0683(10) Uani d 1
H H6B 0.1284 0.5372 0.7798 0.082 Uiso calc 1
C C11A 0.6876(5) 0.39592(15) 1.0271(2) 0.0752(11) Uani d 1
H H11A 0.7705 0.3900 1.0696 0.090 Uiso calc 1
C C11B 0.1398(5) 0.26471(13) 0.5383(2) 0.0718(10) Uani d 1
H H11B 0.2042 0.2360 0.5573 0.086 Uiso calc 1
C C19B 0.2474(4) 0.35803(16) 0.3568(2) 0.0725(10) Uani d 1
H H19B 0.1727 0.3609 0.3099 0.087 Uiso calc 1
C C12B 0.0139(5) 0.25647(15) 0.4782(2) 0.0730(10) Uani d 1
H H12B -0.0053 0.2226 0.4552 0.088 Uiso calc 1
C C13B -0.0837(4) 0.29793(16) 0.4518(2) 0.0756(11) Uani d 1
H H13B -0.1715 0.2920 0.4122 0.091 Uiso calc 1
C C18B 0.3564(5) 0.31886(15) 0.3647(2) 0.0741(11) Uani d 1
H H18B 0.3542 0.2946 0.3236 0.089 Uiso calc 1
C C17B 0.4679(5) 0.31519(15) 0.4320(3) 0.0786(11) Uani d 1
H H17B 0.5438 0.2891 0.4362 0.094 Uiso calc 1
C C13A 0.4439(5) 0.43467(15) 0.9749(3) 0.0824(12) Uani d 1
H H13A 0.3614 0.4552 0.9822 0.099 Uiso calc 1
C C17A 0.9700(5) 0.49970(17) 0.8940(2) 0.0815(12) Uani d 1
H H17A 1.0609 0.5105 0.9282 0.098 Uiso calc 1
C C12A 0.5663(6) 0.42590(17) 1.0374(2) 0.0844(12) Uani d 1
H H12A 0.5665 0.4405 1.0869 0.101 Uiso calc 1
C C18A 0.8582(7) 0.53605(17) 0.8672(3) 0.0931(14) Uani d 1
H H18A 0.8716 0.5717 0.8833 0.112 Uiso calc 1
C C01G 0.3710(6) 0.66524(16) 0.7702(3) 0.0968(14) Uani d 1
H H01A 0.3576 0.6930 0.8065 0.145 Uiso calc 1
H H01B 0.4752 0.6527 0.7837 0.145 Uiso calc 1
H H01C 0.3482 0.6793 0.7172 0.145 Uiso calc 1
C C19A 0.7252(6) 0.52031(16) 0.8162(3) 0.0938(14) Uani d 1
H H19A 0.6493 0.5456 0.7972 0.113 Uiso calc 1
C C8A 0.6977(7) 0.16646(18) 0.5163(3) 0.1156(18) Uani d 1
H H8A1 0.6694 0.1346 0.4850 0.173 Uiso calc 1
H H8A2 0.6811 0.1974 0.4823 0.173 Uiso calc 1
H H8A3 0.8041 0.1645 0.5429 0.173 Uiso calc 1
H H2A 0.879(4) 0.3634(12) 0.7843(17) 0.053(9) Uiso d 1
H H1A 0.469(4) 0.3412(12) 0.7986(16) 0.047(8) Uiso d 1
H H1B 0.031(4) 0.4262(13) 0.5838(18) 0.057(9) Uiso d 1
H H2B 0.454(5) 0.4415(16) 0.575(2) 0.090(12) Uiso d 1

loop_
_atom_site_aniso_label
_atom_site_aniso_U_11
_atom_site_aniso_U_22
_atom_site_aniso_U_33
_atom_site_aniso_U_12
_atom_site_aniso_U_13
_atom_site_aniso_U_23
N2A 0.0402(14) 0.0433(14) 0.0616(15) 0.0014(11) 0.0155(12) -0.0046(11)
N2B 0.0379(13) 0.0495(14) 0.0553(14) 0.0010(11) 0.0130(11) -0.0097(12)
N1A 0.0383(14) 0.0540(15) 0.0580(15) -0.0032(12) 0.0121(12) -0.0098(12)
O1B 0.120(2) 0.0624(15) 0.0703(15) -0.0161(14) 0.0478(15) -0.0238(12)
N1B 0.0408(14) 0.0450(14) 0.0715(17) -0.0002(11) 0.0219(12) -0.0095(12)
O1A 0.116(2) 0.0496(14) 0.0845(17) -0.0149(13) 0.0332(16) -0.0200(12)
O4A 0.0500(14) 0.0763(17) 0.127(2) -0.0007(13) 0.0261(14) -0.0018(16)
O3A 0.0590(15) 0.0775(17) 0.127(2) 0.0092(13) 0.0352(15) 0.0114(16)
N3B 0.0523(16) 0.0511(16) 0.0677(17) 0.0038(13) 0.0148(13) -0.0021(13)
C2A 0.0419(15) 0.0368(14) 0.0474(15) 0.0045(12) 0.0068(12) 0.0020(12)
O5B 0.0414(14) 0.0766(18) 0.185(3) 0.0080(13) 0.0286(16) -0.0061(19)
C1A 0.0408(15) 0.0419(15) 0.0481(15) 0.0046(12) 0.0084(12) 0.0021(12)
N3A 0.0411(15) 0.0553(17) 0.0824(19) 0.0030(13) 0.0171(14) -0.0172(15)
C15B 0.0428(16) 0.0493(17) 0.0550(17) -0.0047(13) 0.0185(13) -0.0084(14)
C9B 0.0460(16) 0.0418(16) 0.0633(18) -0.0031(13) 0.0232(14) -0.0053(14)
O4B 0.0689(18) 0.122(3) 0.139(3) -0.0125(17) 0.0453(18) 0.019(2)
C2B 0.0387(14) 0.0441(15) 0.0429(14) 0.0030(12) 0.0091(12) -0.0019(12)
C15A 0.0525(17) 0.0416(15) 0.0503(16) -0.0056(13) 0.0196(14) -0.0032(13)
C9A 0.0525(18) 0.0438(16) 0.0559(17) -0.0064(13) 0.0194(14) -0.0032(13)
C1B 0.0368(15) 0.0404(15) 0.0488(15) 0.0047(12) 0.0083(12) 0.0044(12)
C7A 0.0455(17) 0.0484(17) 0.0621(18) -0.0007(13) 0.0158(14) -0.0009(14)
O3B 0.125(3) 0.0621(17) 0.112(2) 0.0198(16) 0.0188(19) 0.0215(16)
C3B 0.0469(16) 0.0522(17) 0.0477(15) -0.0011(13) 0.0188(13) -0.0064(13)
O2A 0.150(3) 0.0688(19) 0.117(2) 0.0229(18) 0.055(2) 0.0376(17)
C4B 0.0595(19) 0.0490(17) 0.0543(17) -0.0068(14) 0.0204(15) -0.0057(14)
C3A 0.0634(19) 0.0389(15) 0.0556(17) -0.0019(14) 0.0177(15) 0.0039(13)
C20B 0.0551(19) 0.0554(19) 0.0619(19) -0.0003(15) 0.0148(16) -0.0043(15)
C10B 0.062(2) 0.0495(18) 0.0650(19) -0.0011(15) 0.0175(16) 0.0024(15)
C7B 0.073(2) 0.0535(19) 0.0602(19) -0.0130(16) 0.0296(17) -0.0028(15)
C10A 0.065(2) 0.0535(18) 0.0591(19) -0.0076(15) 0.0191(16) 0.0049(15)
C6A 0.0555(19) 0.0435(17) 0.074(2) -0.0072(14) 0.0149(16) -0.0009(15)
C5A 0.076(2) 0.0370(16) 0.0550(17) 0.0007(15) 0.0095(16) -0.0029(14)
C4A 0.081(2) 0.0431(17) 0.0611(19) 0.0029(16) 0.0300(17) -0.0028(15)
C5B 0.072(2) 0.0507(18) 0.0461(16) -0.0026(16) 0.0182(15) -0.0074(14)
C14A 0.063(2) 0.0553(19) 0.078(2) 0.0001(16) 0.0271(18) -0.0074(17)
C20A 0.069(2) 0.0470(19) 0.092(2) 0.0039(16) 0.0203(19) 0.0046(18)
C14B 0.0459(18) 0.061(2) 0.088(2) -0.0001(15) 0.0140(17) -0.0078(18)
C16A 0.065(2) 0.063(2) 0.065(2) -0.0131(17) 0.0125(17) 0.0012(16)
C16B 0.0525(19) 0.067(2) 0.080(2) 0.0076(16) 0.0208(17) -0.0148(18)
C6B 0.092(3) 0.067(2) 0.0595(19) -0.0111(19) 0.0441(19) -0.0130(17)
C11A 0.100(3) 0.069(2) 0.056(2) -0.021(2) 0.017(2) -0.0027(18)
C11B 0.087(3) 0.0420(18) 0.092(3) 0.0054(17) 0.031(2) 0.0024(18)
C19B 0.076(2) 0.080(3) 0.061(2) -0.017(2) 0.0153(18) -0.0188(19)
C12B 0.076(2) 0.055(2) 0.096(3) -0.0142(19) 0.037(2) -0.021(2)
C13B 0.058(2) 0.080(3) 0.089(3) -0.0154(19) 0.0175(19) -0.026(2)
C18B 0.072(2) 0.070(2) 0.092(3) -0.019(2) 0.040(2) -0.037(2)
C17B 0.065(2) 0.069(2) 0.111(3) 0.0023(19) 0.039(2) -0.026(2)
C13A 0.097(3) 0.063(2) 0.103(3) 0.000(2) 0.056(3) -0.013(2)
C17A 0.103(3) 0.075(3) 0.071(2) -0.041(2) 0.028(2) -0.020(2)
C12A 0.123(4) 0.070(3) 0.071(3) -0.021(3) 0.045(3) -0.016(2)
C18A 0.131(4) 0.051(2) 0.113(3) -0.022(3) 0.061(3) -0.021(2)
C01G 0.151(4) 0.062(2) 0.088(3) -0.025(3) 0.048(3) -0.028(2)
C19A 0.102(3) 0.050(2) 0.139(4) 0.012(2) 0.047(3) 0.003(2)
C8A 0.184(5) 0.077(3) 0.103(3) -0.020(3) 0.068(4) -0.041(3)

loop_
_atom_type_symbol
_atom_type_description
_atom_type_scat_dispersion_real
_atom_type_scat_dispersion_imag
_atom_type_scat_source
C C 0.0033 0.0016 'International Tables Vol C Tables 4.2.6.8 and 6.1.1.4'
H H 0.0000 0.0000 'International Tables Vol C Tables 4.2.6.8 and 6.1.1.4'
N N 0.0061 0.0033 'International Tables Vol C Tables 4.2.6.8 and 6.1.1.4'
O O 0.0106 0.0060 'International Tables Vol C Tables 4.2.6.8 and 6.1.1.4'

loop_
_geom_angle_atom_site_label_1
_geom_angle_atom_site_label_2
_geom_angle_atom_site_label_3
_geom_angle
C1A N2A C15A 127.7(3)
C1A N2A H2A 119(2)
C15A N2A H2A 113(2)
C1B N2B C15B 127.4(2)
C1B N2B H2B 116(2)
C15B N2B H2B 116(2)
C1A N1A C9A 127.4(3)
C1A N1A H1A 119.4(19)
C9A N1A H1A 111.7(19)
C5B O1B C01G 118.2(3)
C1B N1B C9B 128.8(3)
C1B N1B H1B 118(2)
C9B N1B H1B 113(2)
C5A O1A C8A 117.2(3)
O5B N3B O3B 122.7(3)
O5B N3B O4B 120.0(3)
O3B N3B O4B 117.2(3)
C3A C2A C7A 118.2(3)
C3A C2A C1A 121.0(3)
C7A C2A C1A 120.8(3)
N2A C1A N1A 121.3(3)
N2A C1A C2A 119.7(3)
N1A C1A C2A 119.0(3)
O2A N3A O4A 123.7(3)
O2A N3A O3A 119.2(3)
O4A N3A O3A 117.1(3)
C16B C15B C20B 120.5(3)
C16B C15B N2B 118.7(3)
C20B C15B N2B 120.7(3)
C14B C9B C10B 120.3(3)
C14B C9B N1B 118.8(3)
C10B C9B N1B 120.8(3)
C3B C2B C7B 118.1(3)
C3B C2B C1B 121.1(2)
C7B C2B C1B 120.7(3)
C16A C15A C20A 120.3(3)
C16A C15A N2A 118.2(3)
C20A C15A N2A 121.3(3)
C14A C9A C10A 120.0(3)
C14A C9A N1A 118.8(3)
C10A C9A N1A 121.0(3)
N1B C1B N2B 123.8(3)
N1B C1B C2B 117.5(2)
N2B C1B C2B 118.7(2)
C6A C7A C2A 120.6(3)
C6A C7A H7A 119.7
C2A C7A H7A 119.7
C4B C3B C2B 121.1(3)
C4B C3B H3B 119.4
C2B C3B H3B 119.4
C3B C4B C5B 120.0(3)
C3B C4B H4B 120.0
C5B C4B H4B 120.0
C4A C3A C2A 121.2(3)
C4A C3A H3A 119.4
C2A C3A H3A 119.4
C15B C20B C19B 118.5(3)
C15B C20B H20B 120.7
C19B C20B H20B 120.7
C9B C10B C11B 118.8(3)
C9B C10B H10B 120.6
C11B C10B H10B 120.6
C6B C7B C2B 120.4(3)
C6B C7B H7B 119.8
C2B C7B H7B 119.8
C11A C10A C9A 120.2(3)
C11A C10A H10A 119.9
C9A C10A H10A 119.9
C7A C6A C5A 120.2(3)
C7A C6A H6A 119.9
C5A C6A H6A 119.9
O1A C5A C4A 124.4(3)
O1A C5A C6A 115.6(3)
C4A C5A C6A 120.0(3)
C3A C4A C5A 119.8(3)
C3A C4A H4A 120.1
C5A C4A H4A 120.1
O1B C5B C4B 125.0(3)
O1B C5B C6B 115.6(3)
C4B C5B C6B 119.4(3)
C9A C14A C13A 119.0(4)
C9A C14A H14A 120.5
C13A C14A H14A 120.5
C19A C20A C15A 119.1(4)
C19A C20A H20A 120.5
C15A C20A H20A 120.5
C9B C14B C13B 119.7(3)
C9B C14B H14B 120.2
C13B C14B H14B 120.2
C15A C16A C17A 119.4(4)
C15A C16A H16A 120.3
C17A C16A H16A 120.3
C15B C16B C17B 119.6(3)
C15B C16B H16B 120.2
C17B C16B H16B 120.2
C7B C6B C5B 120.9(3)
C7B C6B H6B 119.6
C5B C6B H6B 119.6
C12A C11A C10A 120.2(4)
C12A C11A H11A 119.9
C10A C11A H11A 119.9
C12B C11B C10B 121.0(3)
C12B C11B H11B 119.5
C10B C11B H11B 119.5
C18B C19B C20B 120.4(3)
C18B C19B H19B 119.8
C20B C19B H19B 119.8
C13B C12B C11B 119.8(3)
C13B C12B H12B 120.1
C11B C12B H12B 120.1
C12B C13B C14B 120.3(3)
C12B C13B H13B 119.9
C14B C13B H13B 119.9
C17B C18B C19B 120.3(3)
C17B C18B H18B 119.9
C19B C18B H18B 119.9
C18B C17B C16B 120.5(3)
C18B C17B H17B 119.7
C16B C17B H17B 119.7
C12A C13A C14A 120.5(4)
C12A C13A H13A 119.8
C14A C13A H13A 119.8
C18A C17A C16A 120.2(4)
C18A C17A H17A 119.9
C16A C17A H17A 119.9
C11A C12A C13A 120.0(4)
C11A C12A H12A 120.0
C13A C12A H12A 120.0
C17A C18A C19A 119.9(4)
C17A C18A H18A 120.1
C19A C18A H18A 120.1
O1B C01G H01A 109.5
O1B C01G H01B 109.5
H01A C01G H01B 109.5
O1B C01G H01C 109.5
H01A C01G H01C 109.5
H01B C01G H01C 109.5
C18A C19A C20A 121.1(4)
C18A C19A H19A 119.5
C20A C19A H19A 119.5
O1A C8A H8A1 109.5
O1A C8A H8A2 109.5
H8A1 C8A H8A2 109.5
O1A C8A H8A3 109.5
H8A1 C8A H8A3 109.5
H8A2 C8A H8A3 109.5

loop_
_geom_bond_atom_site_label_1
_geom_bond_atom_site_label_2
_geom_bond_distance
N2A C1A 1.324(4)
N2A C15A 1.426(4)
N2A H2A 0.84(3)
N2B C1B 1.331(3)
N2B C15B 1.433(4)
N2B H2B 0.95(4)
N1A C1A 1.335(4)
N1A C9A 1.424(4)
N1A H1A 0.87(3)
O1B C5B 1.366(4)
O1B C01G 1.425(5)
N1B C1B 1.324(4)
N1B C9B 1.421(4)
N1B H1B 0.87(3)
O1A C5A 1.363(4)
O1A C8A 1.434(5)
O4A N3A 1.233(3)
O3A N3A 1.259(3)
N3B O5B 1.213(3)
N3B O3B 1.217(3)
N3B O4B 1.229(4)
C2A C3A 1.395(4)
C2A C7A 1.401(4)
C2A C1A 1.458(4)
N3A O2A 1.190(4)
C15B C16B 1.372(4)
C15B C20B 1.377(4)
C9B C14B 1.368(4)
C9B C10B 1.381(4)
C2B C3B 1.392(4)
C2B C7B 1.399(4)
C2B C1B 1.470(4)
C15A C16A 1.372(4)
C15A C20A 1.373(4)
C9A C14A 1.372(4)
C9A C10A 1.381(4)
C7A C6A 1.372(4)
C7A H7A 0.9300
C3B C4B 1.381(4)
C3B H3B 0.9300
C4B C5B 1.381(4)
C4B H4B 0.9300
C3A C4A 1.378(4)
C3A H3A 0.9300
C20B C19B 1.400(5)
C20B H20B 0.9300
C10B C11B 1.388(5)
C10B H10B 0.9300
C7B C6B 1.373(4)
C7B H7B 0.9300
C10A C11A 1.380(5)
C10A H10A 0.9300
C6A C5A 1.390(5)
C6A H6A 0.9300
C5A C4A 1.380(4)
C4A H4A 0.9300
C5B C6B 1.382(4)
C14A C13A 1.399(5)
C14A H14A 0.9300
C20A C19A 1.372(5)
C20A H20A 0.9300
C14B C13B 1.392(5)
C14B H14B 0.9300
C16A C17A 1.391(5)
C16A H16A 0.9300
C16B C17B 1.382(5)
C16B H16B 0.9300
C6B H6B 0.9300
C11A C12A 1.362(6)
C11A H11A 0.9300
C11B C12B 1.365(5)
C11B H11B 0.9300
C19B C18B 1.363(5)
C19B H19B 0.9300
C12B C13B 1.361(5)
C12B H12B 0.9300
C13B H13B 0.9300
C18B C17B 1.354(6)
C18B H18B 0.9300
C17B H17B 0.9300
C13A C12A 1.371(6)
C13A H13A 0.9300
C17A C18A 1.350(6)
C17A H17A 0.9300
C12A H12A 0.9300
C18A C19A 1.367(7)
C18A H18A 0.9300
C01G H01A 0.9600
C01G H01B 0.9600
C01G H01C 0.9600
C19A H19A 0.9300
C8A H8A1 0.9600
C8A H8A2 0.9600
C8A H8A3 0.9600

loop_
_geom_hbond_atom_site_label_D
_geom_hbond_atom_site_label_H
_geom_hbond_atom_site_label_A
_geom_hbond_site_symmetry_A
_geom_hbond_distance_DH
_geom_hbond_distance_HA
_geom_hbond_distance_DA
_geom_hbond_angle_DHA
N1A H1A O5B . 0.87(3) 2.00(3) 2.838(4) 160(3)
N1B H1B O2A 1_455 0.87(3) 2.45(3) 3.214(4) 148(3)
N1B H1B O3A 1_455 0.87(3) 2.01(3) 2.804(4) 151(3)
N1B H1B N3A 1_455 0.87(3) 2.59(3) 3.431(4) 165(3)
N2A H2A O3B 1_655 0.84(3) 2.20(3) 3.006(4) 160(3)
N2A H2A O4B 1_655 0.84(3) 2.41(3) 3.110(4) 140(3)
N2A H2A N3B 1_655 0.84(3) 2.69(3) 3.506(4) 163(3)
N2B H2B O4A . 0.95(4) 1.88(4) 2.798(3) 161(3)
C20B H20B O3A 3_666 0.93 2.49 3.288(4) 143.8

loop_
_geom_torsion_atom_site_label_1
_geom_torsion_atom_site_label_2
_geom_torsion_atom_site_label_3
_geom_torsion_atom_site_label_4
_geom_torsion
C15A N2A C1A N1A -24.1(4)
C15A N2A C1A C2A 155.7(3)
C9A N1A C1A N2A -28.3(4)
C9A N1A C1A C2A 151.9(3)
C3A C2A C1A N2A -22.0(4)
C7A C2A C1A N2A 157.8(3)
C3A C2A C1A N1A 157.8(3)
C7A C2A C1A N1A -22.4(4)
C1B N2B C15B C16B -135.7(3)
C1B N2B C15B C20B 45.9(4)
C1B N1B C9B C14B -133.1(3)
C1B N1B C9B C10B 47.8(5)
C1A N2A C15A C16A 145.9(3)
C1A N2A C15A C20A -39.0(4)
C1A N1A C9A C14A 149.4(3)
C1A N1A C9A C10A -35.7(4)
C9B N1B C1B N2B 15.2(5)
C9B N1B C1B C2B -163.9(3)
C15B N2B C1B N1B 19.6(5)
C15B N2B C1B C2B -161.3(3)
C3B C2B C1B N1B -148.0(3)
C7B C2B C1B N1B 29.5(4)
C3B C2B C1B N2B 32.9(4)
C7B C2B C1B N2B -149.6(3)
C3A C2A C7A C6A -2.6(4)
C1A C2A C7A C6A 177.6(3)
C7B C2B C3B C4B 0.0(4)
C1B C2B C3B C4B 177.6(3)
C2B C3B C4B C5B -1.0(5)
C7A C2A C3A C4A 1.1(4)
C1A C2A C3A C4A -179.1(3)
C16B C15B C20B C19B 3.5(5)
N2B C15B C20B C19B -178.1(3)
C14B C9B C10B C11B 3.5(5)
N1B C9B C10B C11B -177.5(3)
C3B C2B C7B C6B 1.2(5)
C1B C2B C7B C6B -176.3(3)
C14A C9A C10A C11A 0.2(5)
N1A C9A C10A C11A -174.7(3)
C2A C7A C6A C5A 1.7(5)
C8A O1A C5A C4A 2.2(5)
C8A O1A C5A C6A -177.7(4)
C7A C6A C5A O1A -179.4(3)
C7A C6A C5A C4A 0.7(5)
C2A C3A C4A C5A 1.2(5)
O1A C5A C4A C3A 178.0(3)
C6A C5A C4A C3A -2.1(5)
C01G O1B C5B C4B -7.3(5)
C01G O1B C5B C6B 173.7(4)
C3B C4B C5B O1B -178.3(3)
C3B C4B C5B C6B 0.7(5)
C10A C9A C14A C13A -0.1(5)
N1A C9A C14A C13A 174.9(3)
C16A C15A C20A C19A -2.2(5)
N2A C15A C20A C19A -177.2(3)
C10B C9B C14B C13B -3.1(5)
N1B C9B C14B C13B 177.9(3)
C20A C15A C16A C17A 2.6(5)
N2A C15A C16A C17A 177.8(3)
C20B C15B C16B C17B -3.1(5)
N2B C15B C16B C17B 178.5(3)
C2B C7B C6B C5B -1.6(6)
O1B C5B C6B C7B 179.7(3)
C4B C5B C6B C7B 0.6(5)
C9A C10A C11A C12A -0.1(5)
C9B C10B C11B C12B -0.9(5)
C15B C20B C19B C18B -1.2(5)
C10B C11B C12B C13B -2.1(6)
C11B C12B C13B C14B 2.4(6)
C9B C14B C13B C12B 0.2(6)
C20B C19B C18B C17B -1.6(6)
C19B C18B C17B C16B 2.1(6)
C15B C16B C17B C18B 0.2(6)
C9A C14A C13A C12A 0.0(5)
C15A C16A C17A C18A -1.1(6)
C10A C11A C12A C13A -0.1(6)
C14A C13A C12A C11A 0.1(6)
C16A C17A C18A C19A -0.7(6)
C17A C18A C19A C20A 1.1(7)
C15A C20A C19A C18A 0.4(6)

_cod_database_fobs_code 1544028
